data_7132694
loop_
_publ_author_name
'Tokura, Yu'
'Xu, Shibo'
'Yasui, Kosuke'
'Nishii, Yuji'
'Hirano, Koji'

_publ_section_title
;
 Pd-catalysed C-H alkynylation of benzophospholes.
;
_journal_issue 20
_journal_name_full 'Chemical communications (Cambridge, England)'
_journal_page_first 2792
_journal_page_last 2795
_journal_paper_doi 10.1039/d3cc05994d
_journal_volume 60
_journal_year 2024
_chemical_formula_moiety 'C39 H51 O P Si'
_chemical_formula_sum 'C39 H51 O P Si'
_chemical_formula_weight 594.85
_space_group_crystal_system triclinic
_space_group_IT_number 2
_space_group_name_Hall '-P 1'
_space_group_name_H-M_alt 'P -1'
_atom_sites_solution_hydrogens geom
_audit_creation_date 2023-05-16
_audit_creation_method
;
Olex2 1.2
(compiled 2018.05.29 svn.r3508 for OlexSys, GUI svn.r5506)
;
_audit_update_record
;
2023-07-07 deposited with the CCDC.	2024-02-09 downloaded from the CCDC.
;
_cell_angle_alpha 85.750(2)
_cell_angle_beta 69.641(2)
_cell_angle_gamma 64.337(3)
_cell_formula_units_Z 4
_cell_length_a 14.1352(4)
_cell_length_b 15.4491(5)
_cell_length_c 19.4502(6)
_cell_measurement_reflns_used 25319
_cell_measurement_temperature 123(2)
_cell_measurement_theta_max 30.5470
_cell_measurement_theta_min 2.2660
_cell_volume 3574.6(2)
_computing_molecular_graphics 'Olex2 (Dolomanov et al., 2009)'
_computing_publication_material 'Olex2 (Dolomanov et al., 2009)'
_computing_structure_refinement 'ShelXL (Sheldrick, 2015)'
_computing_structure_solution 'SHELXT 2018/2 (Sheldrick, 2018)'
_diffrn_ambient_temperature 123(2)
_diffrn_detector 'Hybrid Pixel Array Detector'
_diffrn_detector_area_resol_mean 10.0000
_diffrn_detector_type HyPix
_diffrn_measured_fraction_theta_full 0.999
_diffrn_measured_fraction_theta_max 0.791
_diffrn_measurement_device 'four-circle diffractometer'
_diffrn_measurement_device_type 'XtaLAB Synergy, Single source at offset/far, HyPix'
_diffrn_radiation_monochromator mirror
_diffrn_radiation_probe x-ray
_diffrn_radiation_type 'Mo K\a'
_diffrn_radiation_wavelength 0.71073
_diffrn_reflns_av_R_equivalents 0.0539
_diffrn_reflns_av_unetI/netI 0.0638
_diffrn_reflns_Laue_measured_fraction_full 0.999
_diffrn_reflns_Laue_measured_fraction_max 0.791
_diffrn_reflns_limit_h_max 19
_diffrn_reflns_limit_h_min -20
_diffrn_reflns_limit_k_max 21
_diffrn_reflns_limit_k_min -21
_diffrn_reflns_limit_l_max 26
_diffrn_reflns_limit_l_min -26
_diffrn_reflns_number 50267
_diffrn_reflns_point_group_measured_fraction_full 0.999
_diffrn_reflns_point_group_measured_fraction_max 0.791
_diffrn_reflns_theta_full 25.242
_diffrn_reflns_theta_max 30.637
_diffrn_reflns_theta_min 2.243
_diffrn_source 'micro-focus sealed X-ray tube'
_diffrn_source_type 'PhotonJet (Mo) X-ray Source'
_exptl_absorpt_coefficient_mu 0.139
_exptl_absorpt_correction_T_max 1.00000
_exptl_absorpt_correction_T_min 0.71660
_exptl_absorpt_correction_type multi-scan
_exptl_absorpt_process_details
;
CrysAlisPro 1.171.42.81a (Rigaku Oxford Diffraction, 2023)
Empirical absorption correction using spherical harmonics,
implemented in SCALE3 ABSPACK scaling algorithm.
;
_exptl_crystal_colour yellow
_exptl_crystal_description block
_exptl_crystal_size_max 0.595
_exptl_crystal_size_mid 0.292
_exptl_crystal_size_min 0.145
_refine_diff_density_max 1.669
_refine_diff_density_min -0.721
_refine_diff_density_rms 0.122
_refine_ls_extinction_method none
_refine_ls_goodness_of_fit_ref 1.095
_refine_ls_hydrogen_treatment constr
_refine_ls_matrix_type full
_refine_ls_number_parameters 781
_refine_ls_number_reflns 17437
_refine_ls_number_restraints 0
_refine_ls_restrained_S_all 1.095
_refine_ls_R_factor_all 0.1073
_refine_ls_R_factor_gt 0.0916
_refine_ls_shift/su_max 0.000
_refine_ls_shift/su_mean 0.000
_refine_ls_structure_factor_coef Fsqd
_refine_ls_weighting_details 'w=1/[\s^2^(Fo^2^)+(0.1306P)^2^+13.1032P] where P=(Fo^2^+2Fc^2^)/3'
_refine_ls_weighting_scheme calc
_refine_ls_wR_factor_gt 0.2915
_refine_ls_wR_factor_ref 0.3000
_reflns_Friedel_coverage 0.000
_reflns_number_gt 13472
_reflns_number_total 17437
_reflns_threshold_expression 'I > 2\s(I)'
_cod_data_source_file d3cc05994d2.cif
_cod_data_source_block ov_tokura_230516_1_autored
_cod_depositor_comments
;
Adding full bibliography for 7132694--7132697.cif.

2024-12-16
Z value and formula fixed to values more according to usual
chemical conventions.                 miguel
;
_cod_original_formula_sum 'C78 H102 O2 P2 Si2'
_cod_original_formula_weight 1189.71
_cod_original_formula_moiety '2(C39 H51 O P Si)'
_cod_original_formula_units_Z 2
_cod_database_code 7132694
_shelx_shelxl_version_number 2017/1
_shelx_space_group_comment
;
The symmetry employed for this shelxl refinement is uniquely defined
by the following loop, which should always be used as a source of
symmetry information in preference to the above space-group names.
They are only intended as comments.
;
_shelx_estimated_absorpt_t_max 0.980
_shelx_estimated_absorpt_t_min 0.922
_oxdiff_exptl_absorpt_empirical_full_min 0.614
_oxdiff_exptl_absorpt_empirical_full_max 1.513
_oxdiff_exptl_absorpt_empirical_details
;
Empirical correction (ABSPACK) includes:
- Absorption correction using spherical harmonics
- Frame scaling
;
_olex2_refinement_description
;
1. Fixed Uiso
 At 1.2 times of:
  All C(H) groups
 At 1.5 times of:
  All C(H,H,H) groups
2.a Ternary CH refined with riding coordinates:
 C35(H35), C77(H77), C30(H30), C72(H72), C74(H74), C32(H32)
2.b Aromatic/amide H refined with riding coordinates:
 C63(H63), C62(H62), C50(H50), C21(H21), C20(H20), C17(H17), C18(H18),
 C59(H59), C47(H47), C5(H5), C48(H48), C6(H6), C3(H3), C60(H60), C11(H11),
 C15(H15), C57(H57), C14(H14), C53(H53), C13(H13), C12(H12), C56(H56), C54(H54),
  C55(H55)
2.c Idealised Me refined as rotating group:
 C82(H82A,H82B,H82C), C83(H83A,H83B,H83C), C37(H37A,H37B,H37C), C40(H40A,H40B,
 H40C), C73(H73A,H73B,H73C), C41(H41A,H41B,H41C), C79(H79A,H79B,H79C), C84(H84A,
 H84B,H84C), C36(H36A,H36B,H36C), C23(H23A,H23B,H23C), C31(H31A,H31B,H31C),
 C78(H78A,H78B,H78C), C38(H38A,H38B,H38C), C24(H24A,H24B,H24C), C25(H25A,H25B,
 H25C), C65(H65A,H65B,H65C), C66(H66A,H66B,H66C), C34(H34A,H34B,H34C), C80(H80A,
 H80B,H80C), C33(H33A,H33B,H33C), C76(H76A,H76B,H76C), C42(H42A,H42B,H42C),
 C67(H67A,H67B,H67C), C75(H75A,H75B,H75C)
;
_olex2_submission_special_instructions 'No special instructions were received'

loop_
_space_group_symop_operation_xyz
'x, y, z'
'-x, -y, -z'

loop_
_atom_site_label
_atom_site_type_symbol
_atom_site_fract_x
_atom_site_fract_y
_atom_site_fract_z
_atom_site_U_iso_or_equiv
_atom_site_adp_type
_atom_site_occupancy
_atom_site_site_symmetry_order
_atom_site_calc_flag
_atom_site_refinement_flags_posn
_atom_site_refinement_flags_adp
_atom_site_refinement_flags_occupancy
_atom_site_disorder_assembly
_atom_site_disorder_group
P1 P 0.16791(8) 0.69518(6) 0.44871(5) 0.0194(2) Uani 1 1 d . . . . .
P43 P 0.30359(7) 0.79798(7) 0.04327(5) 0.0199(2) Uani 1 1 d . . . . .
Si29 Si 0.33850(9) 0.94453(7) 0.47068(6) 0.0218(2) Uani 1 1 d . . . . .
Si71 Si 0.72395(8) 0.57674(8) 0.05276(6) 0.0224(2) Uani 1 1 d . . . . .
O26 O 0.1393(2) 0.6849(2) 0.52873(15) 0.0261(6) Uani 1 1 d . . . . .
O68 O 0.3401(2) 0.8094(2) -0.03641(16) 0.0296(6) Uani 1 1 d . . . . .
C16 C 0.0368(3) 0.9348(3) 0.34655(19) 0.0191(7) Uani 1 1 d . . . . .
C45 C 0.2893(3) 0.6493(2) 0.11490(19) 0.0177(6) Uani 1 1 d . . . . .
C19 C -0.0120(3) 1.1114(3) 0.2813(2) 0.0219(7) Uani 1 1 d . . . . .
C63 C 0.4132(3) 0.4756(3) 0.1116(2) 0.0217(7) Uani 1 1 d . . . . .
H63 H 0.455569 0.478655 0.063507 0.026 Uiso 1 1 calc R . . . .
C9 C 0.1437(3) 0.8137(2) 0.4173(2) 0.0198(7) Uani 1 1 d . . . . .
C62 C 0.4462(3) 0.3897(3) 0.1435(2) 0.0229(7) Uani 1 1 d . . . . .
H62 H 0.509706 0.335768 0.116450 0.027 Uiso 1 1 calc R . . . .
C58 C 0.3179(3) 0.5579(2) 0.14971(19) 0.0189(7) Uani 1 1 d . . . . .
C50 C 0.0649(3) 0.8720(3) 0.08351(19) 0.0199(7) Uani 1 1 d . . . . .
H50 H 0.062653 0.926683 0.059222 0.024 Uiso 1 1 calc R . . . .
C21 C 0.0063(3) 1.0202(3) 0.3865(2) 0.0216(7) Uani 1 1 d . . . . .
H21 H 0.002778 1.018710 0.435234 0.026 Uiso 1 1 calc R . . . .
C61 C 0.3847(3) 0.3831(3) 0.2164(2) 0.0246(7) Uani 1 1 d . . . . .
C8 C 0.0712(3) 0.8421(2) 0.37921(19) 0.0184(6) Uani 1 1 d . . . . .
C69 C 0.4822(3) 0.6410(3) 0.0662(2) 0.0205(7) Uani 1 1 d . . . . .
C20 C -0.0185(3) 1.1069(3) 0.3549(2) 0.0220(7) Uani 1 1 d . . . . .
H20 H -0.039802 1.162900 0.382847 0.026 Uiso 1 1 calc R . . . .
C17 C 0.0370(3) 0.9401(3) 0.2746(2) 0.0207(7) Uani 1 1 d . . . . .
H17 H 0.052096 0.885200 0.247967 0.025 Uiso 1 1 calc R . . . .
C7 C 0.0325(3) 0.7686(2) 0.37318(19) 0.0185(7) Uani 1 1 d . . . . .
C18 C 0.0150(3) 1.0269(3) 0.2424(2) 0.0230(7) Uani 1 1 d . . . . .
H18 H 0.018322 1.028513 0.193693 0.028 Uiso 1 1 calc R . . . .
C51 C 0.1659(3) 0.8023(2) 0.08624(19) 0.0181(6) Uani 1 1 d . . . . .
C59 C 0.2540(3) 0.5505(3) 0.2211(2) 0.0226(7) Uani 1 1 d . . . . .
H59 H 0.187574 0.602993 0.246872 0.027 Uiso 1 1 calc R . . . .
C49 C -0.0345(3) 0.8609(3) 0.1173(2) 0.0199(7) Uani 1 1 d . . . . .
C47 C 0.0766(3) 0.7050(3) 0.1532(2) 0.0210(7) Uani 1 1 d . . . . .
H47 H 0.079684 0.649197 0.176013 0.025 Uiso 1 1 calc R . . . .
C46 C 0.1733(3) 0.7175(2) 0.12067(19) 0.0178(6) Uani 1 1 d . . . . .
C5 C -0.0761(3) 0.7024(3) 0.3437(2) 0.0229(7) Uani 1 1 d . . . . .
H5 H -0.128069 0.708834 0.322372 0.027 Uiso 1 1 calc R . . . .
C35 C 0.2464(3) 1.0782(3) 0.4887(2) 0.0260(8) Uani 1 1 d . . . . .
H35 H 0.186055 1.087664 0.536020 0.031 Uiso 1 1 calc R . . . .
C44 C 0.3672(3) 0.6811(2) 0.0750(2) 0.0192(7) Uani 1 1 d . . . . .
C48 C -0.0261(3) 0.7768(3) 0.1516(2) 0.0218(7) Uani 1 1 d . . . . .
H48 H -0.090637 0.767990 0.174310 0.026 Uiso 1 1 calc R . . . .
C6 C -0.0454(3) 0.7774(3) 0.3415(2) 0.0213(7) Uani 1 1 d . . . . .
H6 H -0.076606 0.832654 0.319124 0.026 Uiso 1 1 calc R . . . .
C27 C 0.2035(3) 0.8610(3) 0.4295(2) 0.0209(7) Uani 1 1 d . . . . .
C4 C -0.0319(3) 0.6183(3) 0.3765(2) 0.0219(7) Uani 1 1 d . . . . .
C2 C 0.0775(3) 0.6842(3) 0.40647(19) 0.0189(7) Uani 1 1 d . . . . .
C10 C 0.3122(3) 0.6180(3) 0.3968(2) 0.0244(7) Uani 1 1 d . . . . .
C3 C 0.0459(3) 0.6106(3) 0.4087(2) 0.0220(7) Uani 1 1 d . . . . .
H3 H 0.076495 0.555729 0.431548 0.026 Uiso 1 1 calc R . . . .
C52 C 0.3208(3) 0.8782(3) 0.0956(3) 0.0287(8) Uani 1 1 d . . . . .
C81 C -0.1448(3) 0.9365(3) 0.1112(2) 0.0239(7) Uani 1 1 d . . . . .
C70 C 0.5796(3) 0.6151(3) 0.0581(2) 0.0237(7) Uani 1 1 d . . . . .
C28 C 0.2613(3) 0.8916(3) 0.4430(2) 0.0241(7) Uani 1 1 d . . . . .
C60 C 0.2899(3) 0.4643(3) 0.2537(2) 0.0255(8) Uani 1 1 d . . . . .
H60 H 0.248521 0.461663 0.302188 0.031 Uiso 1 1 calc R . . . .
C22 C -0.0307(4) 1.2068(3) 0.2463(2) 0.0292(8) Uani 1 1 d . . . . .
C39 C -0.0737(4) 0.5405(3) 0.3828(2) 0.0285(8) Uani 1 1 d . . . . .
C77 C 0.7923(3) 0.4414(3) 0.0361(2) 0.0296(8) Uani 1 1 d . . . . .
H77 H 0.786758 0.426464 -0.010067 0.036 Uiso 1 1 calc R . . . .
C64 C 0.4265(4) 0.2874(3) 0.2506(3) 0.0344(9) Uani 1 1 d . . . . .
C30 C 0.3651(4) 0.8885(3) 0.5565(2) 0.0312(9) Uani 1 1 d . . . . .
H30 H 0.437757 0.883768 0.553734 0.037 Uiso 1 1 calc R . . . .
C82 C -0.1598(4) 1.0393(3) 0.1244(3) 0.0328(9) Uani 1 1 d . . . . .
H82A H -0.164300 1.049570 0.173711 0.049 Uiso 1 1 calc GR . . . .
H82B H -0.227558 1.085106 0.117589 0.049 Uiso 1 1 calc GR . . . .
H82C H -0.097052 1.047469 0.090045 0.049 Uiso 1 1 calc GR . . . .
C72 C 0.7932(4) 0.6322(3) -0.0264(2) 0.0317(9) Uani 1 1 d . . . . .
H72 H 0.865015 0.620597 -0.022743 0.038 Uiso 1 1 calc R . . . .
C11 C 0.3780(4) 0.5523(3) 0.4339(3) 0.0375(10) Uani 1 1 d . . . . .
H11 H 0.347507 0.549024 0.484261 0.045 Uiso 1 1 calc R . . . .
C83 C -0.1405(4) 0.9219(3) 0.0325(3) 0.0354(10) Uani 1 1 d . . . . .
H83A H -0.074827 0.925067 -0.002452 0.053 Uiso 1 1 calc GR . . . .
H83B H -0.206143 0.971592 0.025581 0.053 Uiso 1 1 calc GR . . . .
H83C H -0.137959 0.860040 0.025249 0.053 Uiso 1 1 calc GR . . . .
C37 C 0.1890(4) 1.1233(3) 0.4326(3) 0.0398(11) Uani 1 1 d . . . . .
H37A H 0.244836 1.117671 0.385375 0.060 Uiso 1 1 calc GR . . . .
H37B H 0.139624 1.190155 0.448292 0.060 Uiso 1 1 calc GR . . . .
H37C H 0.146725 1.090291 0.428946 0.060 Uiso 1 1 calc GR . . . .
C40 C 0.0144(4) 0.4408(3) 0.3879(3) 0.0352(10) Uani 1 1 d . . . . .
H40A H 0.078259 0.421223 0.343081 0.053 Uiso 1 1 calc GR . . . .
H40B H -0.016852 0.395203 0.395275 0.053 Uiso 1 1 calc GR . . . .
H40C H 0.037076 0.443309 0.428551 0.053 Uiso 1 1 calc GR . . . .
C15 C 0.3594(4) 0.6223(3) 0.3214(2) 0.0342(9) Uani 1 1 d . . . . .
H15 H 0.315886 0.666454 0.296859 0.041 Uiso 1 1 calc R . . . .
C57 C 0.2970(4) 0.8749(4) 0.1711(3) 0.0389(10) Uani 1 1 d . . . . .
H57 H 0.273108 0.829748 0.195072 0.047 Uiso 1 1 calc R . . . .
C73 C 0.8196(5) 0.5849(4) -0.1013(3) 0.0424(11) Uani 1 1 d . . . . .
H73A H 0.871318 0.518131 -0.105743 0.064 Uiso 1 1 calc GR . . . .
H73B H 0.852338 0.616923 -0.139730 0.064 Uiso 1 1 calc GR . . . .
H73C H 0.751680 0.589876 -0.105372 0.064 Uiso 1 1 calc GR . . . .
C41 C -0.1770(4) 0.5680(3) 0.4533(3) 0.0444(12) Uani 1 1 d . . . . .
H41A H -0.157570 0.574436 0.494662 0.067 Uiso 1 1 calc GR . . . .
H41B H -0.202653 0.518611 0.460214 0.067 Uiso 1 1 calc GR . . . .
H41C H -0.235427 0.628088 0.449218 0.067 Uiso 1 1 calc GR . . . .
C79 C 0.7319(4) 0.3936(3) 0.0957(3) 0.0429(11) Uani 1 1 d . . . . .
H79A H 0.740082 0.402326 0.141317 0.064 Uiso 1 1 calc GR . . . .
H79B H 0.764047 0.325981 0.081161 0.064 Uiso 1 1 calc GR . . . .
H79C H 0.653767 0.422621 0.101921 0.064 Uiso 1 1 calc GR . . . .
C84 C -0.2469(4) 0.9265(4) 0.1663(3) 0.0416(11) Uani 1 1 d . . . . .
H84A H -0.244548 0.866103 0.154661 0.062 Uiso 1 1 calc GR . . . .
H84B H -0.314252 0.978441 0.163530 0.062 Uiso 1 1 calc GR . . . .
H84C H -0.245762 0.928542 0.215207 0.062 Uiso 1 1 calc GR . . . .
C74 C 0.7144(4) 0.6194(4) 0.1449(2) 0.0347(9) Uani 1 1 d . . . . .
H74 H 0.703031 0.572128 0.179199 0.042 Uiso 1 1 calc R . . . .
C36 C 0.3079(4) 1.1349(3) 0.4988(3) 0.0374(10) Uani 1 1 d . . . . .
H36A H 0.336296 1.111073 0.538023 0.056 Uiso 1 1 calc GR . . . .
H36B H 0.256821 1.201998 0.510637 0.056 Uiso 1 1 calc GR . . . .
H36C H 0.369113 1.126866 0.453989 0.056 Uiso 1 1 calc GR . . . .
C23 C 0.0520(5) 1.2417(3) 0.2550(3) 0.0397(11) Uani 1 1 d . . . . .
H23A H 0.039778 1.249735 0.306355 0.060 Uiso 1 1 calc GR . . . .
H23B H 0.040185 1.302203 0.234179 0.060 Uiso 1 1 calc GR . . . .
H23C H 0.127520 1.194858 0.229982 0.060 Uiso 1 1 calc GR . . . .
C31 C 0.2785(4) 0.9484(4) 0.6286(3) 0.0444(12) Uani 1 1 d . . . . .
H31A H 0.278049 1.010677 0.628980 0.067 Uiso 1 1 calc GR . . . .
H31B H 0.297458 0.916171 0.669387 0.067 Uiso 1 1 calc GR . . . .
H31C H 0.205538 0.955977 0.632836 0.067 Uiso 1 1 calc GR . . . .
C78 C 0.9173(4) 0.3959(4) 0.0248(3) 0.0453(12) Uani 1 1 d . . . . .
H78A H 0.952992 0.429431 -0.010148 0.068 Uiso 1 1 calc GR . . . .
H78B H 0.950814 0.329355 0.006672 0.068 Uiso 1 1 calc GR . . . .
H78C H 0.926364 0.400346 0.070907 0.068 Uiso 1 1 calc GR . . . .
C38 C 0.3741(5) 0.7860(4) 0.5599(3) 0.0487(13) Uani 1 1 d . . . . .
H38A H 0.303108 0.788006 0.565218 0.073 Uiso 1 1 calc GR . . . .
H38B H 0.394980 0.758274 0.601253 0.073 Uiso 1 1 calc GR . . . .
H38C H 0.430030 0.747528 0.515367 0.073 Uiso 1 1 calc GR . . . .
C24 C -0.0089(6) 1.1956(4) 0.1642(3) 0.0463(13) Uani 1 1 d . . . . .
H24A H 0.064025 1.144114 0.140437 0.070 Uiso 1 1 calc GR . . . .
H24B H -0.012187 1.254577 0.143080 0.070 Uiso 1 1 calc GR . . . .
H24C H -0.064752 1.181105 0.157429 0.070 Uiso 1 1 calc GR . . . .
C25 C -0.1503(4) 1.2825(3) 0.2857(3) 0.0431(11) Uani 1 1 d . . . . .
H25A H -0.202332 1.262458 0.279231 0.065 Uiso 1 1 calc GR . . . .
H25B H -0.160358 1.343133 0.265443 0.065 Uiso 1 1 calc GR . . . .
H25C H -0.163290 1.289529 0.337278 0.065 Uiso 1 1 calc GR . . . .
C65 C 0.5500(4) 0.2522(4) 0.2397(3) 0.0476(13) Uani 1 1 d . . . . .
H65A H 0.592983 0.243155 0.188014 0.071 Uiso 1 1 calc GR . . . .
H65B H 0.575728 0.192104 0.261022 0.071 Uiso 1 1 calc GR . . . .
H65C H 0.559014 0.299150 0.263219 0.071 Uiso 1 1 calc GR . . . .
C14 C 0.4703(4) 0.5615(4) 0.2827(3) 0.0450(12) Uani 1 1 d . . . . .
H14 H 0.501335 0.564417 0.232403 0.054 Uiso 1 1 calc R . . . .
C32 C 0.4791(4) 0.9147(3) 0.3961(3) 0.0342(9) Uani 1 1 d . . . . .
H32 H 0.513815 0.948124 0.412428 0.041 Uiso 1 1 calc R . . . .
C53 C 0.3607(4) 0.9426(3) 0.0588(4) 0.0460(13) Uani 1 1 d . . . . .
H53 H 0.378452 0.944346 0.008174 0.055 Uiso 1 1 calc R . . . .
C13 C 0.5342(4) 0.4965(4) 0.3197(4) 0.0516(14) Uani 1 1 d . . . . .
H13 H 0.608550 0.455147 0.293762 0.062 Uiso 1 1 calc R . . . .
C12 C 0.4896(4) 0.4918(4) 0.3946(4) 0.0511(14) Uani 1 1 d . . . . .
H12 H 0.534231 0.448118 0.418808 0.061 Uiso 1 1 calc R . . . .
C66 C 0.3638(6) 0.2983(4) 0.3333(3) 0.0643(19) Uani 1 1 d . . . . .
H66A H 0.361024 0.353474 0.355181 0.096 Uiso 1 1 calc GR . . . .
H66B H 0.402009 0.241512 0.354421 0.096 Uiso 1 1 calc GR . . . .
H66C H 0.288912 0.306888 0.342379 0.096 Uiso 1 1 calc GR . . . .
C34 C 0.5592(4) 0.8068(4) 0.3855(3) 0.0437(11) Uani 1 1 d . . . . .
H34A H 0.569284 0.785807 0.431197 0.066 Uiso 1 1 calc GR . . . .
H34B H 0.630333 0.796061 0.348782 0.066 Uiso 1 1 calc GR . . . .
H34C H 0.528078 0.770956 0.369813 0.066 Uiso 1 1 calc GR . . . .
C80 C 0.7258(6) 0.7414(4) -0.0225(4) 0.0576(15) Uani 1 1 d . . . . .
H80A H 0.654884 0.755729 -0.026527 0.086 Uiso 1 1 calc GR . . . .
H80B H 0.766646 0.766726 -0.062064 0.086 Uiso 1 1 calc GR . . . .
H80C H 0.713726 0.770223 0.023743 0.086 Uiso 1 1 calc GR . . . .
C56 C 0.3085(5) 0.9380(4) 0.2110(4) 0.0553(15) Uani 1 1 d . . . . .
H56 H 0.289872 0.936877 0.261797 0.066 Uiso 1 1 calc R . . . .
C33 C 0.4715(5) 0.9507(5) 0.3227(3) 0.0581(16) Uani 1 1 d . . . . .
H33A H 0.436622 0.920509 0.304902 0.087 Uiso 1 1 calc GR . . . .
H33B H 0.545453 0.934923 0.287938 0.087 Uiso 1 1 calc GR . . . .
H33C H 0.427603 1.019314 0.328793 0.087 Uiso 1 1 calc GR . . . .
C54 C 0.3738(6) 1.0056(4) 0.0999(5) 0.069(2) Uani 1 1 d . . . . .
H54 H 0.400007 1.049546 0.076160 0.083 Uiso 1 1 calc R . . . .
C76 C 0.8231(5) 0.6218(5) 0.1420(3) 0.0509(14) Uani 1 1 d . . . . .
H76A H 0.883684 0.558269 0.127316 0.076 Uiso 1 1 calc GR . . . .
H76B H 0.814370 0.643396 0.189767 0.076 Uiso 1 1 calc GR . . . .
H76C H 0.839243 0.665213 0.106993 0.076 Uiso 1 1 calc GR . . . .
C42 C -0.1070(7) 0.5345(5) 0.3171(4) 0.066(2) Uani 1 1 d . . . . .
H42A H -0.163084 0.596406 0.313327 0.099 Uiso 1 1 calc GR . . . .
H42B H -0.136407 0.487715 0.323799 0.099 Uiso 1 1 calc GR . . . .
H42C H -0.042284 0.515678 0.272754 0.099 Uiso 1 1 calc GR . . . .
C55 C 0.3480(6) 1.0024(4) 0.1748(5) 0.0635(18) Uani 1 1 d . . . . .
H55 H 0.357185 1.044080 0.201262 0.076 Uiso 1 1 calc R . . . .
C67 C 0.4161(7) 0.2122(4) 0.2101(4) 0.0642(18) Uani 1 1 d . . . . .
H67A H 0.338480 0.231133 0.218299 0.096 Uiso 1 1 calc GR . . . .
H67B H 0.446974 0.150588 0.228328 0.096 Uiso 1 1 calc GR . . . .
H67C H 0.456297 0.207991 0.158274 0.096 Uiso 1 1 calc GR . . . .
C75 C 0.6153(5) 0.7173(5) 0.1779(3) 0.0594(16) Uani 1 1 d . . . . .
H75A H 0.625610 0.766570 0.147417 0.089 Uiso 1 1 calc GR . . . .
H75B H 0.611073 0.731292 0.226491 0.089 Uiso 1 1 calc GR . . . .
H75C H 0.547077 0.715469 0.180659 0.089 Uiso 1 1 calc GR . . . .

loop_
_atom_site_aniso_label
_atom_site_aniso_U_11
_atom_site_aniso_U_22
_atom_site_aniso_U_33
_atom_site_aniso_U_23
_atom_site_aniso_U_13
_atom_site_aniso_U_12
P1 0.0230(4) 0.0198(4) 0.0210(4) 0.0062(3) -0.0108(4) -0.0125(4)
P43 0.0151(4) 0.0200(4) 0.0249(5) 0.0077(3) -0.0075(3) -0.0085(3)
Si29 0.0207(5) 0.0253(5) 0.0259(5) 0.0049(4) -0.0109(4) -0.0140(4)
Si71 0.0157(5) 0.0285(5) 0.0259(5) 0.0035(4) -0.0096(4) -0.0106(4)
O26 0.0355(15) 0.0277(14) 0.0226(13) 0.0086(11) -0.0140(11) -0.0185(12)
O68 0.0216(13) 0.0342(15) 0.0285(14) 0.0130(12) -0.0075(11) -0.0108(12)
C16 0.0199(16) 0.0206(16) 0.0201(16) 0.0071(13) -0.0090(13) -0.0110(14)
C45 0.0171(15) 0.0199(16) 0.0193(15) 0.0044(13) -0.0091(13) -0.0093(13)
C19 0.0257(18) 0.0209(17) 0.0228(17) 0.0080(14) -0.0115(14) -0.0118(14)
C63 0.0216(17) 0.0233(17) 0.0211(17) 0.0046(14) -0.0076(14) -0.0109(14)
C9 0.0226(17) 0.0192(16) 0.0214(16) 0.0054(13) -0.0094(14) -0.0116(14)
C62 0.0207(17) 0.0197(17) 0.0267(18) 0.0042(14) -0.0081(14) -0.0080(14)
C58 0.0189(16) 0.0208(16) 0.0210(16) 0.0058(13) -0.0097(13) -0.0107(14)
C50 0.0194(16) 0.0202(16) 0.0214(16) 0.0057(13) -0.0096(13) -0.0085(14)
C21 0.0269(18) 0.0221(17) 0.0191(16) 0.0062(13) -0.0111(14) -0.0118(15)
C61 0.0270(19) 0.0225(17) 0.0268(18) 0.0105(15) -0.0118(15) -0.0126(15)
C8 0.0192(16) 0.0192(16) 0.0194(16) 0.0042(13) -0.0068(13) -0.0111(13)
C69 0.0187(16) 0.0202(16) 0.0239(17) 0.0055(13) -0.0084(13) -0.0095(14)
C20 0.0267(18) 0.0192(16) 0.0231(17) 0.0036(13) -0.0103(14) -0.0115(14)
C17 0.0240(17) 0.0206(16) 0.0221(17) 0.0032(13) -0.0094(14) -0.0131(14)
C7 0.0194(16) 0.0191(16) 0.0194(16) 0.0035(13) -0.0059(13) -0.0113(13)
C18 0.0302(19) 0.0244(18) 0.0184(16) 0.0084(14) -0.0122(14) -0.0134(15)
C51 0.0171(16) 0.0203(16) 0.0197(16) 0.0045(13) -0.0080(13) -0.0098(13)
C59 0.0184(16) 0.0243(17) 0.0232(17) 0.0037(14) -0.0074(14) -0.0078(14)
C49 0.0153(15) 0.0237(17) 0.0209(16) 0.0021(13) -0.0078(13) -0.0075(14)
C47 0.0198(17) 0.0216(17) 0.0247(17) 0.0071(14) -0.0093(14) -0.0112(14)
C46 0.0154(15) 0.0196(16) 0.0187(15) 0.0019(13) -0.0070(12) -0.0071(13)
C5 0.0224(17) 0.0271(18) 0.0256(18) 0.0042(14) -0.0093(14) -0.0161(15)
C35 0.0224(18) 0.0271(19) 0.034(2) 0.0026(16) -0.0109(16) -0.0153(15)
C44 0.0165(16) 0.0186(16) 0.0230(17) 0.0043(13) -0.0085(13) -0.0073(13)
C48 0.0162(16) 0.0289(18) 0.0250(17) 0.0060(14) -0.0080(13) -0.0138(14)
C6 0.0201(17) 0.0231(17) 0.0255(17) 0.0075(14) -0.0105(14) -0.0124(14)
C27 0.0241(17) 0.0199(16) 0.0212(16) 0.0052(13) -0.0098(14) -0.0108(14)
C4 0.0257(18) 0.0254(18) 0.0202(16) 0.0038(14) -0.0073(14) -0.0169(15)
C2 0.0193(16) 0.0219(16) 0.0188(16) 0.0042(13) -0.0070(13) -0.0121(14)
C10 0.0233(18) 0.0234(17) 0.033(2) 0.0054(15) -0.0124(15) -0.0144(15)
C3 0.0271(18) 0.0224(17) 0.0220(17) 0.0059(14) -0.0104(14) -0.0148(15)
C52 0.0191(17) 0.0205(17) 0.048(2) 0.0044(16) -0.0145(17) -0.0084(15)
C81 0.0173(16) 0.0286(19) 0.0284(19) 0.0072(15) -0.0125(14) -0.0096(15)
C70 0.0201(17) 0.0243(18) 0.0289(19) 0.0052(15) -0.0093(14) -0.0116(15)
C28 0.0260(18) 0.0227(17) 0.0270(18) 0.0062(14) -0.0113(15) -0.0126(15)
C60 0.0257(19) 0.0286(19) 0.0225(17) 0.0083(15) -0.0077(15) -0.0135(16)
C22 0.044(2) 0.0221(18) 0.0261(19) 0.0092(15) -0.0156(17) -0.0166(17)
C39 0.040(2) 0.030(2) 0.031(2) 0.0097(16) -0.0178(18) -0.0250(18)
C77 0.0219(18) 0.029(2) 0.034(2) 0.0029(16) -0.0104(16) -0.0065(16)
C64 0.038(2) 0.027(2) 0.036(2) 0.0141(17) -0.0166(19) -0.0110(18)
C30 0.027(2) 0.039(2) 0.033(2) 0.0082(18) -0.0179(17) -0.0143(18)
C82 0.0221(19) 0.026(2) 0.046(2) 0.0010(17) -0.0156(18) -0.0038(16)
C72 0.0252(19) 0.045(2) 0.036(2) 0.0103(19) -0.0126(17) -0.0247(19)
C11 0.033(2) 0.033(2) 0.049(3) 0.015(2) -0.020(2) -0.0137(19)
C83 0.032(2) 0.040(2) 0.039(2) 0.0063(19) -0.0236(19) -0.0118(19)
C37 0.041(3) 0.031(2) 0.059(3) 0.010(2) -0.033(2) -0.015(2)
C40 0.035(2) 0.025(2) 0.048(3) 0.0005(18) -0.0085(19) -0.0196(18)
C15 0.030(2) 0.039(2) 0.033(2) 0.0014(18) -0.0109(18) -0.0144(19)
C57 0.027(2) 0.044(3) 0.046(3) -0.008(2) -0.0086(19) -0.018(2)
C73 0.049(3) 0.061(3) 0.031(2) 0.014(2) -0.014(2) -0.037(3)
C41 0.029(2) 0.034(2) 0.069(3) 0.012(2) -0.008(2) -0.021(2)
C79 0.029(2) 0.034(2) 0.064(3) 0.012(2) -0.014(2) -0.0157(19)
C84 0.0193(19) 0.044(3) 0.052(3) 0.014(2) -0.0082(19) -0.0103(19)
C74 0.032(2) 0.048(3) 0.030(2) 0.0001(18) -0.0102(17) -0.022(2)
C36 0.043(3) 0.036(2) 0.049(3) 0.006(2) -0.025(2) -0.025(2)
C23 0.051(3) 0.033(2) 0.046(3) 0.013(2) -0.017(2) -0.029(2)
C31 0.041(3) 0.055(3) 0.031(2) 0.009(2) -0.014(2) -0.015(2)
C78 0.021(2) 0.045(3) 0.055(3) 0.015(2) -0.010(2) -0.006(2)
C38 0.065(4) 0.043(3) 0.049(3) 0.022(2) -0.033(3) -0.026(3)
C24 0.083(4) 0.034(2) 0.034(2) 0.0184(19) -0.031(3) -0.031(3)
C25 0.044(3) 0.029(2) 0.051(3) 0.018(2) -0.019(2) -0.012(2)
C65 0.040(3) 0.044(3) 0.050(3) 0.018(2) -0.025(2) -0.005(2)
C14 0.030(2) 0.053(3) 0.044(3) -0.006(2) -0.004(2) -0.017(2)
C32 0.026(2) 0.037(2) 0.039(2) 0.0009(18) -0.0094(18) -0.0144(18)
C53 0.043(3) 0.038(2) 0.085(4) 0.030(3) -0.043(3) -0.030(2)
C13 0.022(2) 0.048(3) 0.072(4) -0.004(3) -0.008(2) -0.009(2)
C12 0.030(2) 0.042(3) 0.080(4) 0.017(3) -0.029(3) -0.009(2)
C66 0.059(4) 0.052(3) 0.045(3) 0.036(3) -0.006(3) -0.007(3)
C34 0.032(2) 0.044(3) 0.047(3) -0.009(2) -0.012(2) -0.008(2)
C80 0.069(4) 0.044(3) 0.061(4) 0.017(3) -0.014(3) -0.035(3)
C56 0.039(3) 0.061(3) 0.068(4) -0.022(3) -0.016(3) -0.022(3)
C33 0.044(3) 0.070(4) 0.039(3) 0.014(3) 0.001(2) -0.020(3)
C54 0.072(4) 0.037(3) 0.147(7) 0.036(4) -0.078(5) -0.038(3)
C76 0.049(3) 0.084(4) 0.043(3) 0.006(3) -0.025(2) -0.042(3)
C42 0.125(6) 0.062(4) 0.071(4) 0.030(3) -0.069(4) -0.071(4)
C55 0.064(4) 0.041(3) 0.106(6) -0.005(3) -0.050(4) -0.022(3)
C67 0.090(5) 0.037(3) 0.093(5) 0.032(3) -0.054(4) -0.040(3)
C75 0.058(4) 0.062(4) 0.051(3) -0.025(3) -0.006(3) -0.026(3)

loop_
_atom_type_symbol
_atom_type_description
_atom_type_scat_dispersion_real
_atom_type_scat_dispersion_imag
_atom_type_scat_source
C C 0.0033 0.0016 'International Tables Vol C Tables 4.2.6.8 and 6.1.1.4'
H H 0.0000 0.0000 'International Tables Vol C Tables 4.2.6.8 and 6.1.1.4'
O O 0.0106 0.0060 'International Tables Vol C Tables 4.2.6.8 and 6.1.1.4'
P P 0.1023 0.0942 'International Tables Vol C Tables 4.2.6.8 and 6.1.1.4'
Si Si 0.0817 0.0704 'International Tables Vol C Tables 4.2.6.8 and 6.1.1.4'

loop_
_geom_angle_atom_site_label_1
_geom_angle_atom_site_label_2
_geom_angle_atom_site_label_3
_geom_angle
_geom_angle_site_symmetry_1
_geom_angle_site_symmetry_3
_geom_angle_publ_flag
O26 P1 C9 118.52(16) . . ?
O26 P1 C2 116.71(17) . . ?
O26 P1 C10 112.43(18) . . ?
C2 P1 C9 91.64(16) . . ?
C10 P1 C9 105.44(17) . . ?
C10 P1 C2 109.99(17) . . ?
O68 P43 C51 117.22(17) . . ?
O68 P43 C44 119.28(17) . . ?
O68 P43 C52 112.4(2) . . ?
C51 P43 C44 91.25(16) . . ?
C52 P43 C51 110.04(18) . . ?
C52 P43 C44 104.32(18) . . ?
C35 Si29 C30 112.03(19) . . ?
C35 Si29 C32 112.24(19) . . ?
C28 Si29 C35 106.17(17) . . ?
C28 Si29 C30 108.19(19) . . ?
C28 Si29 C32 110.39(19) . . ?
C32 Si29 C30 107.8(2) . . ?
C70 Si71 C77 105.40(18) . . ?
C70 Si71 C72 108.39(18) . . ?
C70 Si71 C74 106.07(19) . . ?
C77 Si71 C72 111.2(2) . . ?
C77 Si71 C74 112.6(2) . . ?
C72 Si71 C74 112.7(2) . . ?
C21 C16 C8 120.4(3) . . ?
C17 C16 C21 118.1(3) . . ?
C17 C16 C8 121.5(3) . . ?
C58 C45 C46 123.8(3) . . ?
C44 C45 C58 123.3(3) . . ?
C44 C45 C46 112.9(3) . . ?
C20 C19 C22 119.4(3) . . ?
C18 C19 C20 117.8(3) . . ?
C18 C19 C22 122.8(3) . . ?
C62 C63 C58 121.7(3) . . ?
C8 C9 P1 111.6(3) . . ?
C8 C9 C27 129.0(3) . . ?
C27 C9 P1 119.3(3) . . ?
C63 C62 C61 120.5(3) . . ?
C63 C58 C45 119.7(3) . . ?
C63 C58 C59 117.9(3) . . ?
C59 C58 C45 122.3(3) . . ?
C51 C50 C49 120.5(3) . . ?
C20 C21 C16 121.2(3) . . ?
C62 C61 C64 118.9(4) . . ?
C60 C61 C62 117.6(3) . . ?
C60 C61 C64 123.5(4) . . ?
C16 C8 C7 123.4(3) . . ?
C9 C8 C16 123.7(3) . . ?
C9 C8 C7 112.9(3) . . ?
C70 C69 C44 174.1(4) . . ?
C21 C20 C19 120.9(3) . . ?
C18 C17 C16 120.5(3) . . ?
C6 C7 C8 126.9(3) . . ?
C6 C7 C2 118.6(3) . . ?
C2 C7 C8 114.4(3) . . ?
C19 C18 C17 121.5(3) . . ?
C50 C51 P43 128.2(3) . . ?
C50 C51 C46 121.5(3) . . ?
C46 C51 P43 110.2(2) . . ?
C60 C59 C58 120.0(3) . . ?
C50 C49 C81 120.0(3) . . ?
C48 C49 C50 117.4(3) . . ?
C48 C49 C81 122.4(3) . . ?
C46 C47 C48 119.6(3) . . ?
C51 C46 C45 113.6(3) . . ?
C47 C46 C45 127.6(3) . . ?
C47 C46 C51 118.7(3) . . ?
C4 C5 C6 122.6(3) . . ?
C37 C35 Si29 115.4(3) . . ?
C37 C35 C36 109.8(4) . . ?
C36 C35 Si29 112.3(3) . . ?
C45 C44 P43 112.0(3) . . ?
C45 C44 C69 128.0(3) . . ?
C69 C44 P43 119.3(3) . . ?
C49 C48 C47 122.2(3) . . ?
C7 C6 C5 119.3(3) . . ?
C28 C27 C9 172.4(4) . . ?
C5 C4 C3 117.5(3) . . ?
C5 C4 C39 121.2(3) . . ?
C3 C4 C39 121.1(3) . . ?
C7 C2 P1 109.5(2) . . ?
C3 C2 P1 128.8(3) . . ?
C3 C2 C7 121.6(3) . . ?
C11 C10 P1 118.5(3) . . ?
C15 C10 P1 121.9(3) . . ?
C15 C10 C11 119.6(4) . . ?
C2 C3 C4 120.4(3) . . ?
C57 C52 P43 121.3(3) . . ?
C53 C52 P43 118.7(4) . . ?
C53 C52 C57 120.0(4) . . ?
C49 C81 C82 111.3(3) . . ?
C49 C81 C83 107.3(3) . . ?
C49 C81 C84 112.3(3) . . ?
C82 C81 C83 108.9(3) . . ?
C84 C81 C82 108.0(4) . . ?
C84 C81 C83 108.9(4) . . ?
C69 C70 Si71 176.0(4) . . ?
C27 C28 Si29 174.9(4) . . ?
C61 C60 C59 122.2(4) . . ?
C19 C22 C23 108.6(3) . . ?
C24 C22 C19 112.0(3) . . ?
C24 C22 C23 107.7(4) . . ?
C24 C22 C25 109.9(4) . . ?
C25 C22 C19 109.7(4) . . ?
C25 C22 C23 108.8(4) . . ?
C40 C39 C4 112.1(3) . . ?
C40 C39 C41 108.5(4) . . ?
C40 C39 C42 108.3(4) . . ?
C41 C39 C4 107.5(3) . . ?
C42 C39 C4 111.4(4) . . ?
C42 C39 C41 108.9(5) . . ?
C79 C77 Si71 113.1(3) . . ?
C78 C77 Si71 113.2(3) . . ?
C78 C77 C79 110.4(4) . . ?
C61 C64 C67 108.3(4) . . ?
C65 C64 C61 109.9(4) . . ?
C65 C64 C67 107.9(5) . . ?
C66 C64 C61 111.7(4) . . ?
C66 C64 C65 106.7(4) . . ?
C66 C64 C67 112.3(5) . . ?
C31 C30 Si29 114.1(3) . . ?
C31 C30 C38 109.1(4) . . ?
C38 C30 Si29 112.3(3) . . ?
C73 C72 Si71 112.6(3) . . ?
C73 C72 C80 110.6(4) . . ?
C80 C72 Si71 112.6(3) . . ?
C12 C11 C10 119.3(5) . . ?
C14 C15 C10 120.7(4) . . ?
C56 C57 C52 120.9(5) . . ?
C76 C74 Si71 112.5(3) . . ?
C75 C74 Si71 114.0(4) . . ?
C75 C74 C76 109.4(4) . . ?
C13 C14 C15 119.2(5) . . ?
C34 C32 Si29 112.9(3) . . ?
C33 C32 Si29 113.9(3) . . ?
C33 C32 C34 109.9(4) . . ?
C52 C53 C54 118.6(6) . . ?
C14 C13 C12 121.1(5) . . ?
C13 C12 C11 120.1(5) . . ?
C55 C56 C57 119.3(6) . . ?
C55 C54 C53 120.5(6) . . ?
C54 C55 C56 120.6(5) . . ?

loop_
_geom_bond_atom_site_label_1
_geom_bond_atom_site_label_2
_geom_bond_distance
_geom_bond_site_symmetry_2
_geom_bond_publ_flag
P1 O26 1.481(3) . ?
P1 C9 1.811(4) . ?
P1 C2 1.810(4) . ?
P1 C10 1.800(4) . ?
P43 O68 1.477(3) . ?
P43 C51 1.805(4) . ?
P43 C44 1.807(4) . ?
P43 C52 1.803(4) . ?
Si29 C35 1.882(4) . ?
Si29 C28 1.842(4) . ?
Si29 C30 1.903(4) . ?
Si29 C32 1.889(5) . ?
Si71 C70 1.828(4) . ?
Si71 C77 1.882(4) . ?
Si71 C72 1.883(4) . ?
Si71 C74 1.895(4) . ?
C16 C21 1.399(5) . ?
C16 C8 1.473(5) . ?
C16 C17 1.394(5) . ?
C45 C58 1.474(5) . ?
C45 C46 1.485(5) . ?
C45 C44 1.368(5) . ?
C19 C20 1.401(5) . ?
C19 C18 1.391(5) . ?
C19 C22 1.531(5) . ?
C63 C62 1.381(5) . ?
C63 C58 1.393(5) . ?
C9 C8 1.371(5) . ?
C9 C27 1.416(5) . ?
C62 C61 1.406(5) . ?
C58 C59 1.396(5) . ?
C50 C51 1.383(5) . ?
C50 C49 1.409(5) . ?
C21 C20 1.385(5) . ?
C61 C60 1.378(6) . ?
C61 C64 1.531(5) . ?
C8 C7 1.485(5) . ?
C69 C44 1.417(5) . ?
C69 C70 1.209(5) . ?
C17 C18 1.393(5) . ?
C7 C6 1.393(5) . ?
C7 C2 1.403(5) . ?
C51 C46 1.405(5) . ?
C59 C60 1.394(5) . ?
C49 C48 1.394(5) . ?
C49 C81 1.530(5) . ?
C47 C46 1.384(5) . ?
C47 C48 1.404(5) . ?
C5 C6 1.396(5) . ?
C5 C4 1.392(5) . ?
C35 C37 1.533(6) . ?
C35 C36 1.538(5) . ?
C27 C28 1.210(5) . ?
C4 C3 1.404(5) . ?
C4 C39 1.534(5) . ?
C2 C3 1.382(5) . ?
C10 C11 1.399(6) . ?
C10 C15 1.394(6) . ?
C52 C57 1.389(7) . ?
C52 C53 1.386(6) . ?
C81 C82 1.537(6) . ?
C81 C83 1.541(6) . ?
C81 C84 1.532(6) . ?
C22 C23 1.543(6) . ?
C22 C24 1.525(6) . ?
C22 C25 1.527(7) . ?
C39 C40 1.528(6) . ?
C39 C41 1.533(7) . ?
C39 C42 1.529(6) . ?
C77 C79 1.533(6) . ?
C77 C78 1.530(6) . ?
C64 C65 1.525(7) . ?
C64 C66 1.523(7) . ?
C64 C67 1.535(8) . ?
C30 C31 1.529(7) . ?
C30 C38 1.530(7) . ?
C72 C73 1.528(6) . ?
C72 C80 1.528(7) . ?
C11 C12 1.391(7) . ?
C15 C14 1.384(7) . ?
C57 C56 1.385(7) . ?
C74 C76 1.534(6) . ?
C74 C75 1.531(7) . ?
C14 C13 1.378(8) . ?
C32 C34 1.536(7) . ?
C32 C33 1.514(7) . ?
C53 C54 1.411(8) . ?
C13 C12 1.383(9) . ?
C56 C55 1.378(10) . ?
C54 C55 1.376(11) . ?
